data_2236797
loop_
_publ_author_name
'Hwang, In Hong'
'Kim, Pan-Gi'
'Kim, Cheal'
'Kim, Youngmee'

_publ_section_title
;
 Bis(\m-3-carboxy-2-hydroxypropane-1,2-dicarboxylato)bis(diaquazinc)--1,2-bis(pyridin-4-yl)ethene--water
 (1/1/2)
;
_journal_coeditor_code ZS2234
_journal_issue 10
_journal_name_full 'Acta Crystallographica Section E'
_journal_page_first m1305
_journal_page_last m1306
_journal_paper_doi 10.1107/S1600536812039761
_journal_volume 68
_journal_year 2012
_chemical_formula_iupac '[Zn2 (C6 H6 O7)2 (H2 O)4], C12 H10 N2, 2H2 O'
_chemical_formula_moiety 'C12 H20 O18 Zn2, C12 H10 N2, 2(H2 O)'
_chemical_formula_sum 'C24 H34 N2 O20 Zn2'
_chemical_formula_weight 801.31
_chemical_name_systematic
;
Bis(\m-3-carboxy-2-hydroxypropane-1,2-dicarboxylato)bis(diaquazinc)--
1,2-bis(pyridin-4-yl)ethene--water (1/1/2)
;
_space_group_IT_number 2
_symmetry_cell_setting triclinic
_symmetry_space_group_name_Hall '-P 1'
_symmetry_space_group_name_H-M 'P -1'
_atom_sites_solution_hydrogens geom
_atom_sites_solution_primary direct
_atom_sites_solution_secondary difmap
_audit_creation_method SHELXTL
_cell_angle_alpha 66.87(3)
_cell_angle_beta 70.19(3)
_cell_angle_gamma 75.91(3)
_cell_formula_units_Z 1
_cell_length_a 9.4360(19)
_cell_length_b 9.4540(19)
_cell_length_c 10.098(2)
_cell_measurement_reflns_used 11909
_cell_measurement_temperature 170(2)
_cell_measurement_theta_max 27.6
_cell_measurement_theta_min 2.7
_cell_volume 773.0(3)
_computing_cell_refinement 'SAINT (Bruker, 1997)'
_computing_data_collection 'SMART (Bruker, 1997)'
_computing_data_reduction 'SAINT (Bruker, 1997)'
_computing_molecular_graphics 'SHELXTL (Sheldrick, 2008)'
_computing_publication_material 'SHELXTL (Sheldrick, 2008)'
_computing_structure_refinement 'SHELXL97 (Sheldrick, 2008)'
_computing_structure_solution 'SHELXS97 (Sheldrick, 2008)'
_diffrn_ambient_temperature 170(2)
_diffrn_measured_fraction_theta_full 0.960
_diffrn_measured_fraction_theta_max 0.960
_diffrn_measurement_device_type 'Bruker SMART CCD'
_diffrn_measurement_method '\f and \w'
_diffrn_radiation_monochromator graphite
_diffrn_radiation_source 'fine-focus sealed tube'
_diffrn_radiation_type MoK\a
_diffrn_radiation_wavelength 0.71073
_diffrn_reflns_av_R_equivalents 0.0344
_diffrn_reflns_av_sigmaI/netI 0.0646
_diffrn_reflns_limit_h_max 6
_diffrn_reflns_limit_h_min -11
_diffrn_reflns_limit_k_max 11
_diffrn_reflns_limit_k_min -11
_diffrn_reflns_limit_l_max 12
_diffrn_reflns_limit_l_min -12
_diffrn_reflns_number 4216
_diffrn_reflns_theta_full 26.00
_diffrn_reflns_theta_max 26.00
_diffrn_reflns_theta_min 2.28
_diffrn_standards_number 0
_exptl_absorpt_coefficient_mu 1.644
_exptl_absorpt_correction_T_max 0.8529
_exptl_absorpt_correction_T_min 0.6384
_exptl_absorpt_correction_type multi-scan
_exptl_absorpt_process_details '(SADABS; Bruker, 1997)'
_exptl_crystal_colour colourless
_exptl_crystal_density_diffrn 1.721
_exptl_crystal_density_method 'not measured'
_exptl_crystal_description block
_exptl_crystal_F_000 412
_exptl_crystal_size_max 0.30
_exptl_crystal_size_mid 0.10
_exptl_crystal_size_min 0.10
_refine_diff_density_max 0.766
_refine_diff_density_min -1.356
_refine_ls_extinction_method none
_refine_ls_goodness_of_fit_ref 1.092
_refine_ls_hydrogen_treatment mixed
_refine_ls_matrix_type full
_refine_ls_number_parameters 239
_refine_ls_number_reflns 2924
_refine_ls_number_restraints 7
_refine_ls_restrained_S_all 1.091
_refine_ls_R_factor_all 0.0604
_refine_ls_R_factor_gt 0.0514
_refine_ls_shift/su_max 0.000
_refine_ls_shift/su_mean 0.000
_refine_ls_structure_factor_coef Fsqd
_refine_ls_weighting_details 'calc w = 1/[\s^2^(Fo^2^)+(0.0822P)^2^] where P=(Fo^2^+2Fc^2^)/3'
_refine_ls_weighting_scheme calc
_refine_ls_wR_factor_gt 0.1342
_refine_ls_wR_factor_ref 0.1395
_reflns_number_gt 2382
_reflns_number_total 2924
_reflns_threshold_expression I>2\s(I)
_cod_data_source_file zs2234.cif
_cod_data_source_block I
_cod_database_code 2236797
_cod_database_fobs_code 2236797

loop_
_symmetry_equiv_pos_as_xyz
'x, y, z'
'-x, -y, -z'

loop_
_atom_site_type_symbol
_atom_site_label
_atom_site_fract_x
_atom_site_fract_y
_atom_site_fract_z
_atom_site_U_iso_or_equiv
_atom_site_adp_type
_atom_site_calc_flag
_atom_site_refinement_flags
_atom_site_occupancy
_atom_site_symmetry_multiplicity
Zn Zn1 0.68767(6) 0.59099(5) 0.60957(5) 0.02122(19) Uani d . 1 1
O O1 0.5132(3) 0.4257(3) 0.7203(3) 0.0209(6) Uani d D 1 1
H H1O 0.466(4) 0.431(5) 0.651(4) 0.031 Uiso d D 1 1
O O2 0.8003(4) 0.3981(3) 0.5435(3) 0.0260(7) Uani d . 1 1
O O3 0.8228(4) 0.1376(3) 0.6320(4) 0.0341(8) Uani d . 1 1
O O4 0.7490(4) 0.4656(3) 0.8125(3) 0.0282(7) Uani d . 1 1
O O5 0.6894(4) 0.3353(3) 1.0577(3) 0.0310(7) Uani d . 1 1
H H5 0.7402 0.3981 1.0558 0.046 Uiso calc R 1 1
O O6 0.4181(4) 0.3256(3) 0.5605(3) 0.0262(7) Uani d . 1 1
O O7 0.4259(5) 0.0698(3) 0.6153(4) 0.0427(9) Uani d . 1 1
O O8 0.5622(4) 0.7538(3) 0.7112(3) 0.0287(7) Uani d D 1 1
H H8A 0.542(6) 0.8518(11) 0.668(5) 0.034 Uiso d D 1 1
H H8B 0.480(3) 0.733(5) 0.782(4) 0.034 Uiso d D 1 1
O O9 0.8800(4) 0.7008(3) 0.5133(4) 0.0333(7) Uani d D 1 1
H H9A 0.9753(13) 0.675(6) 0.507(6) 0.040 Uiso d D 1 1
H H9B 0.866(6) 0.8005(4) 0.482(5) 0.040 Uiso d D 1 1
C C1 0.5996(5) 0.2711(4) 0.7563(4) 0.0192(8) Uani d . 1 1
C C2 0.7522(5) 0.2671(4) 0.6340(4) 0.0222(9) Uani d . 1 1
C C3 0.6235(5) 0.2336(4) 0.9105(4) 0.0249(9) Uani d . 1 1
H H3A 0.5242 0.2187 0.9867 0.030 Uiso calc R 1 1
H H3B 0.6906 0.1340 0.9338 0.030 Uiso calc R 1 1
C C4 0.6919(5) 0.3555(4) 0.9255(4) 0.0238(9) Uani d . 1 1
C C5 0.5058(5) 0.1490(4) 0.7724(4) 0.0235(9) Uani d . 1 1
H H5A 0.5694 0.0469 0.7911 0.028 Uiso calc R 1 1
H H5B 0.4176 0.1417 0.8617 0.028 Uiso calc R 1 1
C C6 0.4474(5) 0.1808(4) 0.6386(4) 0.0228(9) Uani d . 1 1
N N11 0.1862(4) 0.4370(4) 0.9552(4) 0.0282(8) Uani d . 1 1
C C11 0.1610(6) 0.3080(5) 1.0802(5) 0.0300(10) Uani d . 1 1
H H11 0.1826 0.3029 1.1674 0.036 Uiso calc R 1 1
C C12 0.1051(5) 0.1855(5) 1.0827(5) 0.0290(10) Uani d . 1 1
H H12 0.0875 0.0967 1.1705 0.035 Uiso calc R 1 1
C C13 0.0741(5) 0.1939(5) 0.9522(5) 0.0271(9) Uani d . 1 1
C C14 0.0990(5) 0.3284(5) 0.8255(5) 0.0280(10) Uani d . 1 1
H H14 0.0771 0.3372 0.7372 0.034 Uiso calc R 1 1
C C15 0.1555(5) 0.4480(5) 0.8300(5) 0.0285(10) Uani d . 1 1
H H15 0.1729 0.5388 0.7441 0.034 Uiso calc R 1 1
C C16 0.0212(5) 0.0643(5) 0.9421(4) 0.0297(10) Uani d . 1 1
H H16 0.0168 0.0727 0.8467 0.036 Uiso calc R 1 1
O O1W 0.8324(4) 0.0166(4) 0.4122(4) 0.0430(9) Uani d D 1 1
H H1WA 0.819(6) 0.057(6) 0.490(4) 0.052 Uiso d D 1 1
H H1WB 0.736(3) 0.034(6) 0.391(6) 0.052 Uiso d D 1 1

loop_
_atom_site_aniso_label
_atom_site_aniso_U_11
_atom_site_aniso_U_22
_atom_site_aniso_U_33
_atom_site_aniso_U_12
_atom_site_aniso_U_13
_atom_site_aniso_U_23
Zn1 0.0271(3) 0.0171(3) 0.0208(3) -0.00588(19) -0.0053(2) -0.00706(19)
O1 0.0261(16) 0.0154(12) 0.0223(14) -0.0028(12) -0.0067(13) -0.0072(11)
O2 0.0314(17) 0.0210(14) 0.0240(14) -0.0041(13) -0.0066(13) -0.0064(12)
O3 0.0333(19) 0.0196(14) 0.0436(18) 0.0001(13) -0.0025(15) -0.0135(13)
O4 0.0400(19) 0.0243(15) 0.0248(15) -0.0135(14) -0.0144(14) -0.0028(12)
O5 0.047(2) 0.0309(15) 0.0236(14) -0.0232(15) -0.0075(15) -0.0089(13)
O6 0.0399(19) 0.0193(13) 0.0234(14) -0.0032(13) -0.0146(14) -0.0066(11)
O7 0.076(3) 0.0190(15) 0.0502(19) -0.0098(16) -0.037(2) -0.0102(14)
O8 0.040(2) 0.0188(14) 0.0242(15) -0.0045(14) -0.0040(14) -0.0081(12)
O9 0.0251(17) 0.0230(15) 0.0490(19) -0.0057(14) -0.0071(16) -0.0103(14)
C1 0.025(2) 0.0144(17) 0.0204(19) -0.0048(16) -0.0068(17) -0.0062(15)
C2 0.025(2) 0.0218(19) 0.023(2) -0.0038(18) -0.0084(18) -0.0098(16)
C3 0.032(3) 0.0210(19) 0.022(2) -0.0100(18) -0.0042(19) -0.0062(16)
C4 0.024(2) 0.024(2) 0.025(2) -0.0020(18) -0.0075(18) -0.0095(17)
C5 0.028(2) 0.0186(18) 0.024(2) -0.0050(17) -0.0079(18) -0.0052(16)
C6 0.027(2) 0.0221(19) 0.0231(19) -0.0049(17) -0.0074(18) -0.0098(16)
N11 0.031(2) 0.0290(18) 0.0293(18) -0.0035(17) -0.0072(17) -0.0162(16)
C11 0.039(3) 0.029(2) 0.028(2) -0.006(2) -0.009(2) -0.0143(18)
C12 0.036(3) 0.025(2) 0.029(2) -0.0079(19) -0.010(2) -0.0094(18)
C13 0.026(2) 0.026(2) 0.031(2) -0.0023(19) -0.0034(19) -0.0156(18)
C14 0.031(3) 0.031(2) 0.028(2) -0.0002(19) -0.011(2) -0.0169(18)
C15 0.028(3) 0.030(2) 0.028(2) -0.0052(19) -0.0042(19) -0.0118(18)
C16 0.037(3) 0.029(2) 0.027(2) 0.000(2) -0.009(2) -0.0172(18)
O1W 0.042(2) 0.0371(18) 0.057(2) -0.0027(17) -0.0159(19) -0.0224(17)

loop_
_atom_type_symbol
_atom_type_description
_atom_type_scat_dispersion_real
_atom_type_scat_dispersion_imag
_atom_type_scat_source
C C 0.0033 0.0016 'International Tables Vol C Tables 4.2.6.8 and 6.1.1.4'
H H 0.0000 0.0000 'International Tables Vol C Tables 4.2.6.8 and 6.1.1.4'
N N 0.0061 0.0033 'International Tables Vol C Tables 4.2.6.8 and 6.1.1.4'
O O 0.0106 0.0060 'International Tables Vol C Tables 4.2.6.8 and 6.1.1.4'
Zn Zn 0.2839 1.4301 'International Tables Vol C Tables 4.2.6.8 and 6.1.1.4'

loop_
_geom_angle_atom_site_label_1
_geom_angle_atom_site_label_2
_geom_angle_atom_site_label_3
_geom_angle_site_symmetry_1
_geom_angle_site_symmetry_3
_geom_angle
O9 Zn1 O6 . 2_666 102.94(13)
O9 Zn1 O8 . . 94.22(13)
O6 Zn1 O8 2_666 . 94.62(12)
O9 Zn1 O2 . . 92.48(13)
O6 Zn1 O2 2_666 . 90.97(11)
O8 Zn1 O2 . . 170.11(11)
O9 Zn1 O4 . . 92.53(13)
O6 Zn1 O4 2_666 . 164.39(12)
O8 Zn1 O4 . . 86.23(12)
O2 Zn1 O4 . . 86.21(11)
O9 Zn1 O1 . . 167.91(11)
O6 Zn1 O1 2_666 . 83.38(11)
O8 Zn1 O1 . . 95.54(12)
O2 Zn1 O1 . . 76.98(11)
O4 Zn1 O1 . . 81.02(11)
C1 O1 Zn1 . . 105.3(2)
C1 O1 H1O . . 106(3)
Zn1 O1 H1O . . 109(3)
C2 O2 Zn1 . . 114.9(2)
C4 O4 Zn1 . . 130.7(3)
C4 O5 H5 . . 109.5
C6 O6 Zn1 . 2_666 126.1(3)
Zn1 O8 H8A . . 127(3)
Zn1 O8 H8B . . 121(3)
H8A O8 H8B . . 101(5)
Zn1 O9 H9A . . 137(3)
Zn1 O9 H9B . . 117(4)
H9A O9 H9B . . 106(5)
O1 C1 C3 . . 106.3(3)
O1 C1 C5 . . 110.4(3)
C3 C1 C5 . . 107.3(3)
O1 C1 C2 . . 110.7(3)
C3 C1 C2 . . 112.1(3)
C5 C1 C2 . . 110.0(3)
O3 C2 O2 . . 124.3(4)
O3 C2 C1 . . 117.7(3)
O2 C2 C1 . . 118.0(3)
C4 C3 C1 . . 115.6(3)
C4 C3 H3A . . 108.4
C1 C3 H3A . . 108.4
C4 C3 H3B . . 108.4
C1 C3 H3B . . 108.4
H3A C3 H3B . . 107.4
O4 C4 O5 . . 123.4(4)
O4 C4 C3 . . 121.6(3)
O5 C4 C3 . . 114.9(3)
C6 C5 C1 . . 115.6(3)
C6 C5 H5A . . 108.4
C1 C5 H5A . . 108.4
C6 C5 H5B . . 108.4
C1 C5 H5B . . 108.4
H5A C5 H5B . . 107.5
O7 C6 O6 . . 124.9(4)
O7 C6 C5 . . 118.7(3)
O6 C6 C5 . . 116.3(3)
C15 N11 C11 . . 120.6(4)
N11 C11 C12 . . 121.5(4)
N11 C11 H11 . . 119.3
C12 C11 H11 . . 119.3
C11 C12 C13 . . 118.8(4)
C11 C12 H12 . . 120.6
C13 C12 H12 . . 120.6
C14 C13 C12 . . 118.9(4)
C14 C13 C16 . . 118.6(4)
C12 C13 C16 . . 122.5(4)
C15 C14 C13 . . 119.6(4)
C15 C14 H14 . . 120.2
C13 C14 H14 . . 120.2
N11 C15 C14 . . 120.7(4)
N11 C15 H15 . . 119.7
C14 C15 H15 . . 119.7
C16 C16 C13 2_557 . 124.9(5)
C16 C16 H16 2_557 . 117.5
C13 C16 H16 . . 117.5
H1WA O1W H1WB . . 108(5)

loop_
_geom_bond_atom_site_label_1
_geom_bond_atom_site_label_2
_geom_bond_site_symmetry_2
_geom_bond_distance
Zn1 O9 . 2.060(3)
Zn1 O6 2_666 2.069(3)
Zn1 O8 . 2.086(3)
Zn1 O2 . 2.105(3)
Zn1 O4 . 2.122(3)
Zn1 O1 . 2.244(3)
O1 C1 . 1.461(4)
O1 H1O . 0.930(2)
O2 C2 . 1.296(5)
O3 C2 . 1.248(5)
O4 C4 . 1.264(5)
O5 C4 . 1.265(5)
O5 H5 . 0.8400
O6 C6 . 1.299(5)
O6 Zn1 2_666 2.069(3)
O7 C6 . 1.236(5)
O8 H8A . 0.860(2)
O8 H8B . 0.860(2)
O9 H9A . 0.860(2)
O9 H9B . 0.860(2)
C1 C3 . 1.539(5)
C1 C5 . 1.547(5)
C1 C2 . 1.551(6)
C3 C4 . 1.527(5)
C3 H3A . 0.9900
C3 H3B . 0.9900
C5 C6 . 1.525(5)
C5 H5A . 0.9900
C5 H5B . 0.9900
N11 C15 . 1.351(5)
N11 C11 . 1.366(5)
C11 C12 . 1.374(6)
C11 H11 . 0.9500
C12 C13 . 1.412(6)
C12 H12 . 0.9500
C13 C14 . 1.404(6)
C13 C16 . 1.481(6)
C14 C15 . 1.384(6)
C14 H14 . 0.9500
C15 H15 . 0.9500
C16 C16 2_557 1.345(8)
C16 H16 . 0.9500
O1W H1WA . 0.960(2)
O1W H1WB . 0.960(2)

loop_
_geom_hbond_atom_site_label_D
_geom_hbond_atom_site_label_H
_geom_hbond_atom_site_label_A
_geom_hbond_site_symmetry_A
_geom_hbond_distance_DH
_geom_hbond_distance_HA
_geom_hbond_distance_DA
_geom_hbond_angle_DHA
_geom_hbond_publ_flag
O1 H1O O6 . 0.930(2) 1.80(2) 2.626(4) 146(4) yes
O5 H5 N11 2_667 0.84 1.81 2.633(5) 168 yes
O8 H8B O5 2_667 0.860(2) 1.877(8) 2.733(5) 173(5) yes
O8 H8A O7 2_666 0.860(2) 2.58(4) 3.031(4) 114(4) no
O8 H8A O7 1_565 0.860(2) 2.040(17) 2.866(4) 161(5) yes
O9 H9B O1W 1_565 0.860(2) 1.865(5) 2.725(5) 179(5) yes
O9 H9A O3 2_766 0.860(2) 2.57(4) 3.145(5) 125(4) yes
O9 H9A O2 2_766 0.860(2) 2.013(12) 2.860(5) 168(5) yes
O1W H1WA O3 . 0.960(2) 1.884(10) 2.838(5) 172(5) yes
O1W H1WB O7 2_656 0.960(2) 2.04(3) 2.880(5) 145(4) yes
C14 H14 O9 2_666 0.95 2.58 3.474(5) 157.8 no
C12 H12 O3 2_657 0.95 2.52 3.390(5) 152.2 no
C11 H11 O4 2_667 0.95 2.52 3.132(5) 121.8 no

loop_
_geom_torsion_atom_site_label_1
_geom_torsion_atom_site_label_2
_geom_torsion_atom_site_label_3
_geom_torsion_atom_site_label_4
_geom_torsion_site_symmetry_1
_geom_torsion_site_symmetry_4
_geom_torsion
O9 Zn1 O1 C1 . . 2.9(6)
O6 Zn1 O1 C1 2_666 . 125.2(2)
O8 Zn1 O1 C1 . . -140.8(2)
O2 Zn1 O1 C1 . . 32.6(2)
O4 Zn1 O1 C1 . . -55.5(2)
O9 Zn1 O2 C2 . . 148.1(3)
O6 Zn1 O2 C2 2_666 . -108.9(3)
O4 Zn1 O2 C2 . . 55.8(3)
O1 Zn1 O2 C2 . . -25.9(3)
O9 Zn1 O4 C4 . . -170.7(4)
O6 Zn1 O4 C4 2_666 . 1.6(7)
O8 Zn1 O4 C4 . . 95.3(4)
O2 Zn1 O4 C4 . . -78.3(4)
O1 Zn1 O4 C4 . . -0.9(3)
Zn1 O1 C1 C3 . . 86.9(3)
Zn1 O1 C1 C5 . . -157.0(2)
Zn1 O1 C1 C2 . . -35.0(3)
Zn1 O2 C2 O3 . . -164.3(3)
Zn1 O2 C2 C1 . . 13.4(4)
O1 C1 C2 O3 . . -165.1(3)
C3 C1 C2 O3 . . 76.4(4)
C5 C1 C2 O3 . . -42.9(5)
O1 C1 C2 O2 . . 17.0(5)
C3 C1 C2 O2 . . -101.5(4)
C5 C1 C2 O2 . . 139.2(3)
O1 C1 C3 C4 . . -52.5(5)
C5 C1 C3 C4 . . -170.6(3)
C2 C1 C3 C4 . . 68.5(4)
Zn1 O4 C4 O5 . . -147.6(3)
Zn1 O4 C4 C3 . . 33.9(6)
C1 C3 C4 O4 . . -11.8(6)
C1 C3 C4 O5 . . 169.6(4)
O1 C1 C5 C6 . . 55.0(5)
C3 C1 C5 C6 . . 170.4(4)
C2 C1 C5 C6 . . -67.4(4)
Zn1 O6 C6 O7 2_666 . 5.5(7)
Zn1 O6 C6 C5 2_666 . -171.6(3)
C1 C5 C6 O7 . . 152.2(4)
C1 C5 C6 O6 . . -30.6(5)
C15 N11 C11 C12 . . 0.5(7)
N11 C11 C12 C13 . . 0.4(7)
C11 C12 C13 C14 . . -1.2(7)
C11 C12 C13 C16 . . 176.8(4)
C12 C13 C14 C15 . . 1.2(7)
C16 C13 C14 C15 . . -176.9(4)
C11 N11 C15 C14 . . -0.5(7)
C13 C14 C15 N11 . . -0.4(7)
C14 C13 C16 C16 . 2_557 -173.2(6)
C12 C13 C16 C16 . 2_557 8.8(9)
